data_7002488
loop_
_publ_author_name
'Zhou, Na'
'Ma, Yue'
'Wang, Chao'
'Feng Xu, Gong'
'Tang, Jin-Kui'
'Xu, Jin-Xia'
'Yan, Shi-Ping'
'Cheng, Peng'
'Li, Li-Cun'
'Liao, Dai-Zheng'

_publ_section_title
;
 A monometallic tri-spin single-molecule magnet based on rare earth
 radicals
;
_journal_issue 40
_journal_name_full 'Dalton Transactions'
_journal_page_first 8489
_journal_page_last 8492
_journal_paper_doi 10.1039/b908639k
_journal_year 2009
_chemical_formula_sum 'C45 H45 F18 N4 O12 Tb'
_chemical_formula_weight 1334.78
_chemical_name_systematic
;
?
;
_space_group_IT_number 2
_symmetry_cell_setting triclinic
_symmetry_space_group_name_Hall '-P 1'
_symmetry_space_group_name_H-M 'P -1'
_atom_sites_solution_hydrogens geom
_atom_sites_solution_primary direct
_atom_sites_solution_secondary difmap
_audit_creation_method SHELXL-97
_cell_angle_alpha 98.01(3)
_cell_angle_beta 104.14(3)
_cell_angle_gamma 111.57(3)
_cell_formula_units_Z 2
_cell_length_a 12.339(3)
_cell_length_b 14.369(3)
_cell_length_c 17.679(3)
_cell_measurement_reflns_used 26102
_cell_measurement_temperature 293(2)
_cell_measurement_theta_max 27.70
_cell_measurement_theta_min 3.08
_cell_volume 2733.9(14)
_computing_cell_refinement crystalclear
_computing_data_collection crystalclear
_computing_data_reduction crystalclear
_computing_molecular_graphics 'Bruker SHELXTL'
_computing_publication_material 'Bruker SHELXTL'
_computing_structure_refinement 'SHELXL-97 (Sheldrick, 1997)'
_computing_structure_solution 'SHELXS-97 (Sheldrick, 1990)'
_diffrn_ambient_temperature 293(2)
_diffrn_measured_fraction_theta_full 0.994
_diffrn_measured_fraction_theta_max 0.994
_diffrn_measurement_device_type 'rigaku saturn'
_diffrn_measurement_method '\w scans'
_diffrn_radiation_monochromator graphite
_diffrn_radiation_source 'fine-focus sealed tube'
_diffrn_radiation_type MoK\a
_diffrn_radiation_wavelength 0.71073
_diffrn_reflns_av_R_equivalents 0.0386
_diffrn_reflns_av_sigmaI/netI 0.0529
_diffrn_reflns_limit_h_max 16
_diffrn_reflns_limit_h_min -16
_diffrn_reflns_limit_k_max 18
_diffrn_reflns_limit_k_min -18
_diffrn_reflns_limit_l_max 22
_diffrn_reflns_limit_l_min -22
_diffrn_reflns_number 27817
_diffrn_reflns_theta_full 27.48
_diffrn_reflns_theta_max 27.48
_diffrn_reflns_theta_min 3.08
_diffrn_standards_decay_% 0
_diffrn_standards_interval_count 0
_diffrn_standards_interval_time 0
_diffrn_standards_number 0
_exptl_absorpt_coefficient_mu 1.415
_exptl_absorpt_correction_T_max 0.8416
_exptl_absorpt_correction_T_min 0.7551
_exptl_absorpt_correction_type multi-scan
_exptl_absorpt_process_details crystalclear
_exptl_crystal_colour blue
_exptl_crystal_density_diffrn 1.622
_exptl_crystal_density_meas ?
_exptl_crystal_density_method 'not measured'
_exptl_crystal_description block
_exptl_crystal_F_000 1334
_exptl_crystal_size_max 0.20
_exptl_crystal_size_mid 0.18
_exptl_crystal_size_min 0.12
_refine_diff_density_max 0.576
_refine_diff_density_min -1.011
_refine_diff_density_rms 0.084
_refine_ls_extinction_method none
_refine_ls_goodness_of_fit_ref 1.085
_refine_ls_hydrogen_treatment constr
_refine_ls_matrix_type full
_refine_ls_number_parameters 843
_refine_ls_number_reflns 12469
_refine_ls_number_restraints 200
_refine_ls_restrained_S_all 1.161
_refine_ls_R_factor_all 0.0577
_refine_ls_R_factor_gt 0.0445
_refine_ls_shift/su_max 0.011
_refine_ls_shift/su_mean 0.000
_refine_ls_structure_factor_coef Fsqd
_refine_ls_weighting_details 'calc w=1/[\s^2^(Fo^2^)+(0.0355P)^2^+1.5657P] where P=(Fo^2^+2Fc^2^)/3'
_refine_ls_weighting_scheme calc
_refine_ls_wR_factor_gt 0.0864
_refine_ls_wR_factor_ref 0.0913
_reflns_number_gt 10751
_reflns_number_total 12469
_reflns_threshold_expression >2sigma(I)
_cod_data_source_file b908639k.txt
_cod_data_source_block c081022j-tb
_cod_depositor_comments
;
The following automatic conversions were performed:
'_symmetry_cell_setting' value 'Triclinic' changed to 'triclinic'
according to '/home/saulius/struct/CIF-dictionaries/cif_core.dic'
dictionary named 'cif_core.dic' version 2.4.1 from
2010-06-29.

'_exptl_absorpt_correction_type' value 'MULTI-SCAN' changed
to 'multi-scan' according to
'/home/saulius/struct/CIF-dictionaries/cif_core.dic' dictionary named
'cif_core.dic' version 2.4.1 from
2010-06-29.

'_refine_ls_hydrogen_treatment' value 'CONSTR' changed to
'constr' according to '/home/saulius/struct/CIF-dictionaries/cif_core.dic'
dictionary named 'cif_core.dic' version 2.4.1 from 2010-06-29.

Automatic conversion script
Id: cif_fix_enum 1527 2010-12-29 10:47:43Z saulius 

The following automatic conversions were performed:

'_exptl_crystal_density_meas' value 'none' was changed to '?' - the
value is perceived as not measured.

Automatic conversion script
Id: cif_fix_values 3008 2015-01-20 13:52:24Z robertas 
;
_cod_original_sg_symbol_H-M P-1
_cod_database_code 7002488

loop_
_symmetry_equiv_pos_as_xyz
'x, y, z'
'-x, -y, -z'

loop_
_atom_site_label
_atom_site_type_symbol
_atom_site_fract_x
_atom_site_fract_y
_atom_site_fract_z
_atom_site_U_iso_or_equiv
_atom_site_adp_type
_atom_site_occupancy
_atom_site_symmetry_multiplicity
_atom_site_calc_flag
_atom_site_refinement_flags
_atom_site_disorder_assembly
_atom_site_disorder_group
Tb1 Tb 0.543872(10) 0.744438(9) 0.292783(7) 0.03274(3) Uani 1 1 d . A .
F1 F 0.8065(3) 0.6598(3) 0.1563(3) 0.1018(16) Uani 0.552(3) 1 d PDU A 1
F2 F 0.7799(3) 0.5353(3) 0.2066(3) 0.1054(15) Uani 0.552(3) 1 d PDU A 1
F3 F 0.6840(3) 0.5130(4) 0.0806(2) 0.1098(17) Uani 0.552(3) 1 d PDU A 1
F1' F 0.8136(4) 0.5879(5) 0.2170(3) 0.102(2) Uani 0.448(3) 1 d PDU A 2
F2' F 0.6913(4) 0.4733(3) 0.1177(4) 0.0991(19) Uani 0.448(3) 1 d PDU A 2
F3' F 0.7572(5) 0.6328(5) 0.1124(4) 0.118(2) Uani 0.448(3) 1 d PU A 2
F4 F 0.21411(19) 0.47218(16) 0.05098(13) 0.0885(8) Uani 1 1 d U A .
F5 F 0.19662(19) 0.40751(18) 0.14878(14) 0.0967(8) Uani 1 1 d U A .
F6 F 0.26884(18) 0.35179(14) 0.06569(14) 0.0923(8) Uani 1 1 d U A .
F7 F 0.2099(2) 0.5925(2) 0.40757(16) 0.1283(11) Uani 1 1 d U . .
F8 F 0.3063(2) 0.6675(2) 0.52972(13) 0.1270(10) Uani 1 1 d DU . .
F9 F 0.3447(2) 0.55270(18) 0.47192(17) 0.1267(9) Uani 1 1 d U . .
F10 F 0.6825(4) 1.0614(2) 0.5066(2) 0.1194(15) Uani 0.713(3) 1 d PU B 3
F11 F 0.7721(3) 0.9852(3) 0.5716(2) 0.1163(15) Uani 0.713(3) 1 d PDU B 3
F12 F 0.6174(3) 0.9936(3) 0.5950(2) 0.1380(16) Uani 0.713(3) 1 d PDU B 3
F10' F 0.6072(6) 1.0265(5) 0.5688(5) 0.094(3) Uani 0.287(3) 1 d PDU B 4
F11' F 0.7730(6) 1.0279(7) 0.5342(5) 0.107(3) Uani 0.287(3) 1 d PDU B 4
F12' F 0.7052(9) 0.9465(6) 0.6065(4) 0.122(4) Uani 0.287(3) 1 d PDU B 4
F13 F 0.9173(3) 1.0568(3) 0.3397(2) 0.1212(17) Uani 0.678(3) 1 d PDU C 5
F14 F 0.9369(4) 1.0432(3) 0.2261(2) 0.1352(18) Uani 0.678(3) 1 d PDU C 5
F15 F 0.9756(3) 0.9446(3) 0.2974(3) 0.1253(17) Uani 0.678(3) 1 d PDU C 5
F13' F 0.9604(6) 1.0052(6) 0.3524(3) 0.097(3) Uani 0.322(3) 1 d PDU C 6
F14' F 0.9209(6) 1.0770(4) 0.2600(5) 0.091(3) Uani 0.322(3) 1 d PDU C 6
F15' F 0.9702(5) 0.9568(6) 0.2363(5) 0.111(3) Uani 0.322(3) 1 d PDU C 6
F16 F 0.4216(3) 0.7601(3) 0.0080(2) 0.0931(15) Uani 0.605(3) 1 d PU C 7
F17 F 0.5929(4) 0.8629(3) 0.00425(19) 0.0884(14) Uani 0.605(3) 1 d PU C 7
F18 F 0.5593(4) 0.7060(3) 0.0034(2) 0.1071(15) Uani 0.605(3) 1 d PDU C 7
F16' F 0.4420(5) 0.8052(4) 0.0110(4) 0.084(2) Uani 0.395(3) 1 d PDU C 8
F17' F 0.6169(5) 0.8215(6) -0.0028(3) 0.114(3) Uani 0.395(3) 1 d PDU C 8
F18' F 0.4899(6) 0.6809(5) 0.0060(3) 0.094(2) Uani 0.395(3) 1 d PU C 8
C1 C 0.3574(2) 0.89235(19) 0.16383(16) 0.0412(7) Uani 1 1 d . . .
C2 C 0.1519(3) 0.7695(2) 0.09428(19) 0.0556(9) Uani 1 1 d . . .
C3 C 0.1569(4) 0.6858(3) 0.0344(2) 0.0855(14) Uani 1 1 d . . .
H3A H 0.1471 0.7018 -0.0171 0.128 Uiso 1 1 calc R . .
H3B H 0.0920 0.6204 0.0292 0.128 Uiso 1 1 calc R . .
H3C H 0.2349 0.6824 0.0532 0.128 Uiso 1 1 calc R . .
C4 C 0.0313(3) 0.7795(3) 0.0661(3) 0.0903(14) Uani 1 1 d . . .
H4A H 0.0337 0.8369 0.1025 0.135 Uiso 1 1 calc R . .
H4B H -0.0351 0.7171 0.0648 0.135 Uiso 1 1 calc R . .
H4C H 0.0190 0.7908 0.0130 0.135 Uiso 1 1 calc R . .
C5 C 0.1896(2) 0.7616(2) 0.18152(17) 0.0446(8) Uani 1 1 d . . .
C6 C 0.1592(3) 0.6530(2) 0.1915(2) 0.0642(10) Uani 1 1 d . . .
H6A H 0.1977 0.6211 0.1620 0.096 Uiso 1 1 calc R . .
H6B H 0.0717 0.6133 0.1712 0.096 Uiso 1 1 calc R . .
H6C H 0.1890 0.6557 0.2476 0.096 Uiso 1 1 calc R . .
C7 C 0.1473(3) 0.8197(3) 0.2381(2) 0.0694(11) Uani 1 1 d . . .
H7A H 0.1911 0.8265 0.2929 0.104 Uiso 1 1 calc R . .
H7B H 0.0606 0.7821 0.2279 0.104 Uiso 1 1 calc R . .
H7C H 0.1633 0.8872 0.2291 0.104 Uiso 1 1 calc R . .
C8 C 0.4749(2) 0.98021(19) 0.18462(16) 0.0418(7) Uani 1 1 d . . .
C9 C 0.5151(3) 1.0243(2) 0.12650(18) 0.0553(9) Uani 1 1 d . . .
H9 H 0.4668 0.9965 0.0726 0.066 Uiso 1 1 calc R . .
C10 C 0.6266(3) 1.1095(2) 0.1477(2) 0.0616(9) Uani 1 1 d . . .
H10 H 0.6539 1.1373 0.1079 0.074 Uiso 1 1 calc R . .
C11 C 0.6970(3) 1.1530(2) 0.2269(2) 0.0564(9) Uani 1 1 d . . .
C12 C 0.6570(3) 1.1096(2) 0.28528(19) 0.0594(10) Uani 1 1 d . . .
H12 H 0.7047 1.1388 0.3392 0.071 Uiso 1 1 calc R . .
C13 C 0.5487(3) 1.0246(2) 0.26481(17) 0.0487(8) Uani 1 1 d . . .
H13 H 0.5236 0.9957 0.3049 0.058 Uiso 1 1 calc R . .
C14 C 0.8527(4) 1.2857(3) 0.1989(3) 0.0957(15) Uani 1 1 d . . .
H14A H 0.7945 1.3084 0.1686 0.115 Uiso 1 1 calc R . .
H14B H 0.8655 1.2379 0.1613 0.115 Uiso 1 1 calc R . .
C15 C 0.9718(4) 1.3765(4) 0.2447(3) 0.135(2) Uani 1 1 d . . .
H15A H 0.9577 1.4240 0.2807 0.202 Uiso 1 1 calc R . .
H15B H 1.0061 1.4105 0.2076 0.202 Uiso 1 1 calc R . .
H15C H 1.0281 1.3533 0.2752 0.202 Uiso 1 1 calc R . .
C16 C 0.7177(2) 0.5617(2) 0.38351(16) 0.0425(7) Uani 1 1 d . . .
C17 C 0.9290(3) 0.6684(2) 0.45290(19) 0.0558(9) Uani 1 1 d . . .
C18 C 0.9931(3) 0.7048(3) 0.3930(2) 0.0824(13) Uani 1 1 d . . .
H18A H 1.0209 0.6550 0.3733 0.124 Uiso 1 1 calc R . .
H18B H 1.0623 0.7702 0.4189 0.124 Uiso 1 1 calc R . .
H18C H 0.9368 0.7124 0.3487 0.124 Uiso 1 1 calc R . .
C19 C 1.0183(3) 0.6641(3) 0.5271(2) 0.0907(14) Uani 1 1 d . . .
H19A H 0.9748 0.6372 0.5630 0.136 Uiso 1 1 calc R . .
H19B H 1.0811 0.7324 0.5541 0.136 Uiso 1 1 calc R . .
H19C H 1.0555 0.6199 0.5112 0.136 Uiso 1 1 calc R . .
C20 C 0.8506(2) 0.7263(2) 0.47144(17) 0.0499(8) Uani 1 1 d . . .
C21 C 0.8928(3) 0.8352(2) 0.4614(2) 0.0689(11) Uani 1 1 d . . .
H21A H 0.8914 0.8341 0.4067 0.103 Uiso 1 1 calc R . .
H21B H 0.9750 0.8763 0.4973 0.103 Uiso 1 1 calc R . .
H21C H 0.8388 0.8645 0.4737 0.103 Uiso 1 1 calc R . .
C22 C 0.8270(3) 0.7226(3) 0.55148(18) 0.0699(11) Uani 1 1 d . . .
H22A H 0.7664 0.7487 0.5544 0.105 Uiso 1 1 calc R . .
H22B H 0.9021 0.7645 0.5948 0.105 Uiso 1 1 calc R . .
H22C H 0.7976 0.6525 0.5559 0.105 Uiso 1 1 calc R . .
C23 C 0.6055(2) 0.4716(2) 0.33861(17) 0.0465(8) Uani 1 1 d . . .
C24 C 0.4943(3) 0.4667(2) 0.34647(18) 0.0537(8) Uani 1 1 d . . .
H24 H 0.4925 0.5222 0.3793 0.064 Uiso 1 1 calc R . .
C25 C 0.3878(3) 0.3807(2) 0.3062(2) 0.0649(10) Uani 1 1 d . . .
H25 H 0.3142 0.3779 0.3128 0.078 Uiso 1 1 calc R . .
C26 C 0.3876(3) 0.2987(2) 0.2563(2) 0.0668(11) Uani 1 1 d . . .
C27 C 0.4970(3) 0.3013(2) 0.2493(2) 0.0695(11) Uani 1 1 d . . .
H27 H 0.4981 0.2449 0.2170 0.083 Uiso 1 1 calc R . .
C28 C 0.6057(3) 0.3877(2) 0.2903(2) 0.0591(9) Uani 1 1 d . . .
H28 H 0.6795 0.3891 0.2853 0.071 Uiso 1 1 calc R . .
C29 C 0.2627(4) 0.1407(3) 0.1547(3) 0.1079(18) Uani 1 1 d . . .
H29A H 0.2932 0.0937 0.1771 0.129 Uiso 1 1 calc R . .
H29B H 0.3101 0.1702 0.1208 0.129 Uiso 1 1 calc R . .
C30 C 0.1320(5) 0.0850(4) 0.1073(3) 0.133(2) Uani 1 1 d . . .
H30A H 0.0888 0.0435 0.1376 0.200 Uiso 1 1 calc R . .
H30B H 0.1231 0.0413 0.0579 0.200 Uiso 1 1 calc R . .
H30C H 0.0984 0.1339 0.0955 0.200 Uiso 1 1 calc R . .
C31 C 0.7194(3) 0.5702(2) 0.15422(19) 0.0670(11) Uani 1 1 d D . .
C32 C 0.6159(2) 0.5846(2) 0.17909(16) 0.0443(7) Uani 1 1 d . A .
C33 C 0.4966(3) 0.5123(2) 0.13716(17) 0.0523(8) Uani 1 1 d . . .
H33 H 0.4838 0.4580 0.0957 0.063 Uiso 1 1 calc R A .
C34 C 0.3972(2) 0.51842(19) 0.15490(16) 0.0431(7) Uani 1 1 d . A .
C35 C 0.2684(3) 0.4356(2) 0.1049(2) 0.0579(10) Uani 1 1 d . . .
C36 C 0.3184(3) 0.6306(3) 0.4618(2) 0.0735(11) Uani 1 1 d D . .
C37 C 0.4155(2) 0.7089(2) 0.43726(17) 0.0472(7) Uani 1 1 d . A .
C38 C 0.4944(3) 0.8013(3) 0.49243(17) 0.0603(9) Uani 1 1 d . . .
H38 H 0.4881 0.8124 0.5440 0.072 Uiso 1 1 calc R . .
C39 C 0.5823(3) 0.8781(2) 0.47399(17) 0.0526(8) Uani 1 1 d . A .
C40 C 0.6641(3) 0.9791(3) 0.5390(2) 0.0903(15) Uani 1 1 d D . .
C41 C 0.9034(3) 0.9876(3) 0.2758(2) 0.0795(13) Uani 1 1 d D . .
C42 C 0.7692(2) 0.9095(2) 0.24223(18) 0.0481(8) Uani 1 1 d . A .
C43 C 0.7123(3) 0.8807(2) 0.16050(18) 0.0576(9) Uani 1 1 d . . .
H43 H 0.7565 0.9089 0.1274 0.069 Uiso 1 1 calc R C .
C44 C 0.5916(2) 0.8112(2) 0.12630(15) 0.0445(7) Uani 1 1 d . A .
C45 C 0.5380(3) 0.7826(3) 0.03421(18) 0.0687(11) Uani 1 1 d D . .
N1 N 0.32602(18) 0.82292(15) 0.20581(13) 0.0394(6) Uani 1 1 d . . .
N2 N 0.2555(2) 0.86842(18) 0.09971(14) 0.0535(7) Uani 1 1 d . . .
N3 N 0.73000(19) 0.65774(16) 0.40863(13) 0.0416(6) Uani 1 1 d . . .
N4 N 0.8314(2) 0.56272(17) 0.41149(15) 0.0521(7) Uani 1 1 d . . .
O1 O 0.39841(15) 0.81583(13) 0.26884(10) 0.0407(5) Uani 1 1 d . . .
O2 O 0.2508(2) 0.91620(18) 0.04499(14) 0.0812(8) Uani 1 1 d . . .
O3 O 0.8070(2) 1.23699(18) 0.25514(15) 0.0810(9) Uani 1 1 d . . .
O4 O 0.64272(15) 0.68887(13) 0.39366(11) 0.0453(5) Uani 1 1 d . . .
O5 O 0.85683(19) 0.48578(17) 0.39832(16) 0.0750(7) Uani 1 1 d . . .
O6 O 0.2745(2) 0.21927(19) 0.21689(19) 0.0959(10) Uani 1 1 d . . .
O7 O 0.65054(15) 0.66061(13) 0.23543(11) 0.0437(5) Uani 1 1 d . . .
O8 O 0.39658(15) 0.58538(13) 0.20747(11) 0.0430(5) Uani 1 1 d . . .
O9 O 0.41220(15) 0.67919(13) 0.36718(10) 0.0414(5) Uani 1 1 d . . .
O10 O 0.60580(16) 0.87626(13) 0.41030(11) 0.0451(5) Uani 1 1 d . . .
O11 O 0.72541(16) 0.87763(14) 0.29490(11) 0.0463(5) Uani 1 1 d . . .
O12 O 0.51765(16) 0.76653(13) 0.15948(10) 0.0432(5) Uani 1 1 d . . .

loop_
_atom_site_aniso_label
_atom_site_aniso_U_11
_atom_site_aniso_U_22
_atom_site_aniso_U_33
_atom_site_aniso_U_23
_atom_site_aniso_U_13
_atom_site_aniso_U_12
Tb1 0.03374(5) 0.03263(5) 0.02808(5) 0.00551(4) 0.00756(4) 0.01212(4)
F1 0.0747(19) 0.095(3) 0.136(3) 0.014(2) 0.069(2) 0.020(2)
F2 0.0962(19) 0.124(3) 0.145(3) 0.052(2) 0.060(2) 0.0789(18)
F3 0.090(2) 0.144(3) 0.078(2) -0.032(2) 0.0450(18) 0.040(2)
F1' 0.067(2) 0.128(4) 0.100(4) -0.018(3) 0.016(3) 0.053(2)
F2' 0.082(2) 0.082(3) 0.133(4) -0.019(3) 0.047(3) 0.043(2)
F3' 0.119(3) 0.147(4) 0.124(3) 0.050(3) 0.090(3) 0.055(3)
F4 0.0724(12) 0.0759(12) 0.0771(14) -0.0006(11) -0.0183(11) 0.0220(10)
F5 0.0609(11) 0.0918(15) 0.0900(14) -0.0042(12) 0.0269(11) -0.0111(11)
F6 0.0662(11) 0.0519(10) 0.1146(16) -0.0333(11) 0.0030(12) 0.0130(9)
F7 0.0639(12) 0.177(2) 0.1146(16) 0.0583(16) 0.0394(12) 0.0047(15)
F8 0.1409(15) 0.152(2) 0.1032(13) 0.0404(14) 0.0948(11) 0.0388(16)
F9 0.1520(17) 0.1109(14) 0.1727(18) 0.0938(13) 0.1047(14) 0.0609(13)
F10 0.135(3) 0.0555(17) 0.119(3) -0.0246(18) 0.015(2) 0.0200(18)
F11 0.0705(18) 0.122(3) 0.099(3) -0.037(2) -0.0157(18) 0.0285(18)
F12 0.138(2) 0.134(3) 0.101(2) -0.054(2) 0.0542(19) 0.032(2)
F10' 0.105(4) 0.058(3) 0.107(5) -0.018(3) 0.005(4) 0.054(3)
F11' 0.102(5) 0.082(5) 0.089(5) -0.005(4) 0.030(4) -0.003(4)
F12' 0.125(6) 0.103(5) 0.091(5) -0.006(4) -0.002(5) 0.031(4)
F13 0.080(2) 0.091(2) 0.114(3) -0.015(2) 0.010(2) -0.021(2)
F14 0.097(2) 0.134(3) 0.124(2) 0.054(2) 0.050(2) -0.023(2)
F15 0.0495(16) 0.144(3) 0.168(4) 0.046(3) 0.019(2) 0.0331(18)
F13' 0.063(4) 0.100(4) 0.081(4) 0.035(3) 0.003(3) -0.006(3)
F14' 0.074(4) 0.052(3) 0.131(5) 0.025(3) 0.019(4) 0.018(3)
F15' 0.067(3) 0.118(5) 0.140(5) -0.004(4) 0.043(4) 0.037(3)
F16 0.082(2) 0.136(3) 0.0439(16) 0.0295(18) 0.0114(16) 0.030(2)
F17 0.120(2) 0.104(2) 0.0492(15) 0.0412(15) 0.0375(16) 0.042(2)
F18 0.139(3) 0.120(3) 0.060(2) -0.0185(19) 0.027(2) 0.070(2)
F16' 0.103(4) 0.094(3) 0.052(3) 0.025(2) 0.002(3) 0.051(3)
F17' 0.127(4) 0.153(5) 0.063(3) 0.024(3) 0.062(3) 0.042(4)
F18' 0.130(4) 0.082(3) 0.051(3) -0.011(2) 0.022(3) 0.038(3)
C1 0.0384(12) 0.0425(12) 0.0425(13) 0.0161(10) 0.0092(11) 0.0171(10)
C2 0.0439(15) 0.0533(15) 0.0537(17) 0.0151(13) 0.0023(13) 0.0110(13)
C3 0.100(3) 0.073(2) 0.0518(19) 0.0063(17) 0.014(2) 0.012(2)
C4 0.0452(18) 0.094(2) 0.103(3) 0.041(2) -0.0121(19) 0.0160(17)
C5 0.0330(12) 0.0437(13) 0.0520(15) 0.0127(12) 0.0103(11) 0.0125(10)
C6 0.0489(16) 0.0519(16) 0.080(2) 0.0231(15) 0.0129(16) 0.0109(14)
C7 0.0445(15) 0.077(2) 0.078(2) 0.0056(18) 0.0221(15) 0.0188(15)
C8 0.0411(12) 0.0395(12) 0.0440(13) 0.0156(10) 0.0085(11) 0.0176(10)
C9 0.0575(16) 0.0580(15) 0.0464(15) 0.0231(12) 0.0099(13) 0.0208(13)
C10 0.0596(17) 0.0610(16) 0.0675(17) 0.0368(13) 0.0258(14) 0.0179(14)
C11 0.0476(15) 0.0491(15) 0.0675(18) 0.0205(14) 0.0182(14) 0.0129(13)
C12 0.0521(16) 0.0580(17) 0.0520(17) 0.0130(14) 0.0110(14) 0.0098(14)
C13 0.0495(14) 0.0500(14) 0.0452(14) 0.0160(12) 0.0185(12) 0.0157(12)
C14 0.083(2) 0.089(3) 0.101(3) 0.039(2) 0.046(2) 0.005(2)
C15 0.103(3) 0.113(4) 0.132(4) 0.030(3) 0.052(3) -0.024(3)
C16 0.0455(12) 0.0501(12) 0.0409(13) 0.0189(10) 0.0156(11) 0.0260(10)
C17 0.0424(13) 0.0621(16) 0.0603(17) 0.0214(14) 0.0066(13) 0.0233(12)
C18 0.0633(19) 0.084(2) 0.100(3) 0.028(2) 0.0363(19) 0.0235(18)
C19 0.0686(19) 0.106(2) 0.091(3) 0.027(2) -0.007(2) 0.0497(18)
C20 0.0437(13) 0.0509(14) 0.0490(15) 0.0182(12) 0.0032(12) 0.0186(12)
C21 0.0547(17) 0.0540(16) 0.082(2) 0.0199(16) 0.0045(17) 0.0160(14)
C22 0.075(2) 0.073(2) 0.0426(17) 0.0077(15) 0.0045(16) 0.0218(17)
C23 0.0501(13) 0.0432(12) 0.0511(15) 0.0190(11) 0.0156(12) 0.0227(11)
C24 0.0580(15) 0.0488(14) 0.0601(16) 0.0144(13) 0.0266(13) 0.0236(12)
C25 0.0499(15) 0.0568(17) 0.088(2) 0.0165(16) 0.0295(15) 0.0178(14)
C26 0.0633(18) 0.0509(16) 0.078(2) 0.0146(16) 0.0199(17) 0.0173(15)
C27 0.0795(19) 0.0460(15) 0.082(2) 0.0048(15) 0.0235(18) 0.0307(14)
C28 0.0642(16) 0.0520(15) 0.0685(19) 0.0142(14) 0.0230(15) 0.0315(13)
C29 0.108(3) 0.062(2) 0.120(4) -0.009(2) 0.018(3) 0.023(2)
C30 0.110(4) 0.084(3) 0.142(5) -0.018(3) 0.004(4) 0.013(3)
C31 0.0600(16) 0.074(2) 0.0627(19) -0.0020(17) 0.0250(15) 0.0268(16)
C32 0.0513(12) 0.0485(13) 0.0399(13) 0.0073(11) 0.0198(11) 0.0262(11)
C33 0.0553(14) 0.0467(14) 0.0460(15) -0.0071(12) 0.0159(13) 0.0184(12)
C34 0.0453(13) 0.0348(12) 0.0378(13) 0.0022(11) 0.0060(11) 0.0116(11)
C35 0.0485(15) 0.0476(16) 0.0533(18) -0.0113(14) 0.0032(14) 0.0109(13)
C36 0.0726(18) 0.100(2) 0.0742(19) 0.0472(17) 0.0442(15) 0.0421(17)
C37 0.0457(12) 0.0669(14) 0.0477(14) 0.0273(11) 0.0222(11) 0.0345(11)
C38 0.0667(16) 0.079(2) 0.0359(14) 0.0028(13) 0.0231(13) 0.0305(15)
C39 0.0480(13) 0.0585(16) 0.0431(15) -0.0085(13) 0.0092(12) 0.0246(12)
C40 0.081(2) 0.101(3) 0.058(2) -0.030(2) 0.0134(19) 0.028(2)
C41 0.060(2) 0.083(2) 0.081(2) 0.030(2) 0.0257(18) 0.0090(19)
C42 0.0416(13) 0.0415(13) 0.0565(15) 0.0157(12) 0.0202(12) 0.0082(11)
C43 0.0622(15) 0.0689(17) 0.0516(15) 0.0246(13) 0.0334(13) 0.0250(14)
C44 0.0589(13) 0.0507(13) 0.0337(12) 0.0131(10) 0.0188(11) 0.0302(11)
C45 0.077(2) 0.084(2) 0.0400(15) 0.0150(15) 0.0211(15) 0.0269(18)
N1 0.0350(9) 0.0397(10) 0.0426(11) 0.0107(9) 0.0080(9) 0.0173(8)
N2 0.0451(12) 0.0556(12) 0.0483(13) 0.0204(10) 0.0000(11) 0.0156(10)
N3 0.0423(10) 0.0484(11) 0.0374(11) 0.0136(9) 0.0082(9) 0.0244(9)
N4 0.0509(11) 0.0583(11) 0.0608(14) 0.0260(10) 0.0174(11) 0.0341(9)
O1 0.0394(8) 0.0480(9) 0.0375(9) 0.0163(7) 0.0103(7) 0.0206(7)
O2 0.0661(14) 0.0854(13) 0.0723(14) 0.0473(11) -0.0067(12) 0.0191(11)
O3 0.0659(14) 0.0666(14) 0.0823(15) 0.0243(12) 0.0234(12) -0.0042(12)
O4 0.0498(9) 0.0487(9) 0.0460(10) 0.0141(7) 0.0122(8) 0.0310(7)
O5 0.0695(11) 0.0726(11) 0.1037(17) 0.0322(11) 0.0252(12) 0.0504(9)
O6 0.0803(16) 0.0564(14) 0.120(2) 0.0014(15) 0.0269(16) 0.0063(13)
O7 0.0416(8) 0.0454(9) 0.0409(9) 0.0038(8) 0.0127(8) 0.0178(7)
O8 0.0398(8) 0.0373(9) 0.0411(9) -0.0011(8) 0.0094(8) 0.0107(7)
O9 0.0429(8) 0.0462(9) 0.0378(9) 0.0161(7) 0.0160(7) 0.0176(7)
O10 0.0474(9) 0.0385(9) 0.0409(10) -0.0011(8) 0.0114(8) 0.0145(7)
O11 0.0448(9) 0.0422(9) 0.0392(9) 0.0058(8) 0.0094(8) 0.0087(8)
O12 0.0477(9) 0.0479(9) 0.0314(8) 0.0106(7) 0.0111(7) 0.0180(8)

loop_
_atom_type_symbol
_atom_type_description
_atom_type_scat_dispersion_real
_atom_type_scat_dispersion_imag
_atom_type_scat_source
C C 0.0033 0.0016 'International Tables Vol C Tables 4.2.6.8 and 6.1.1.4'
H H 0.0000 0.0000 'International Tables Vol C Tables 4.2.6.8 and 6.1.1.4'
Tb Tb -0.1892 4.4098 'International Tables Vol C Tables 4.2.6.8 and 6.1.1.4'
F F 0.0171 0.0103 'International Tables Vol C Tables 4.2.6.8 and 6.1.1.4'
N N 0.0061 0.0033 'International Tables Vol C Tables 4.2.6.8 and 6.1.1.4'
O O 0.0106 0.0060 'International Tables Vol C Tables 4.2.6.8 and 6.1.1.4'

loop_
_geom_angle_atom_site_label_1
_geom_angle_atom_site_label_2
_geom_angle_atom_site_label_3
_geom_angle
_geom_angle_site_symmetry_1
_geom_angle_site_symmetry_3
_geom_angle_publ_flag
O4 Tb1 O8 100.12(7) . . ?
O4 Tb1 O11 94.11(7) . . ?
O8 Tb1 O11 138.45(7) . . ?
O4 Tb1 O9 71.21(7) . . ?
O8 Tb1 O9 75.99(7) . . ?
O11 Tb1 O9 145.38(6) . . ?
O4 Tb1 O10 76.12(7) . . ?
O8 Tb1 O10 148.32(7) . . ?
O11 Tb1 O10 73.02(7) . . ?
O9 Tb1 O10 73.05(7) . . ?
O4 Tb1 O1 139.43(7) . . ?
O8 Tb1 O1 90.37(7) . . ?
O11 Tb1 O1 103.63(7) . . ?
O9 Tb1 O1 73.67(7) . . ?
O10 Tb1 O1 74.77(7) . . ?
O4 Tb1 O12 146.32(7) . . ?
O8 Tb1 O12 74.26(7) . . ?
O11 Tb1 O12 72.44(7) . . ?
O9 Tb1 O12 135.52(6) . . ?
O10 Tb1 O12 125.67(7) . . ?
O1 Tb1 O12 74.24(7) . . ?
O4 Tb1 O7 73.14(7) . . ?
O8 Tb1 O7 72.76(7) . . ?
O11 Tb1 O7 74.50(7) . . ?
O9 Tb1 O7 126.67(7) . . ?
O10 Tb1 O7 132.87(6) . . ?
O1 Tb1 O7 146.62(6) . . ?
O12 Tb1 O7 73.52(7) . . ?
N1 C1 N2 106.8(2) . . ?
N1 C1 C8 126.6(2) . . ?
N2 C1 C8 126.5(3) . . ?
N2 C2 C4 109.3(3) . . ?
N2 C2 C3 106.5(3) . . ?
C4 C2 C3 111.4(3) . . ?
N2 C2 C5 100.2(2) . . ?
C4 C2 C5 115.1(3) . . ?
C3 C2 C5 113.3(3) . . ?
C2 C3 H3A 109.5 . . ?
C2 C3 H3B 109.5 . . ?
H3A C3 H3B 109.5 . . ?
C2 C3 H3C 109.5 . . ?
H3A C3 H3C 109.5 . . ?
H3B C3 H3C 109.5 . . ?
C2 C4 H4A 109.5 . . ?
C2 C4 H4B 109.5 . . ?
H4A C4 H4B 109.5 . . ?
C2 C4 H4C 109.5 . . ?
H4A C4 H4C 109.5 . . ?
H4B C4 H4C 109.5 . . ?
N1 C5 C6 110.8(2) . . ?
N1 C5 C7 105.0(2) . . ?
C6 C5 C7 110.5(3) . . ?
N1 C5 C2 100.0(2) . . ?
C6 C5 C2 115.2(2) . . ?
C7 C5 C2 114.3(3) . . ?
C5 C6 H6A 109.5 . . ?
C5 C6 H6B 109.5 . . ?
H6A C6 H6B 109.5 . . ?
C5 C6 H6C 109.5 . . ?
H6A C6 H6C 109.5 . . ?
H6B C6 H6C 109.5 . . ?
C5 C7 H7A 109.5 . . ?
C5 C7 H7B 109.5 . . ?
H7A C7 H7B 109.5 . . ?
C5 C7 H7C 109.5 . . ?
H7A C7 H7C 109.5 . . ?
H7B C7 H7C 109.5 . . ?
C9 C8 C13 118.2(2) . . ?
C9 C8 C1 121.4(2) . . ?
C13 C8 C1 120.4(3) . . ?
C8 C9 C10 120.6(3) . . ?
C8 C9 H9 119.7 . . ?
C10 C9 H9 119.7 . . ?
C11 C10 C9 120.4(3) . . ?
C11 C10 H10 119.8 . . ?
C9 C10 H10 119.8 . . ?
O3 C11 C10 125.8(3) . . ?
O3 C11 C12 114.9(3) . . ?
C10 C11 C12 119.2(3) . . ?
C13 C12 C11 120.7(3) . . ?
C13 C12 H12 119.6 . . ?
C11 C12 H12 119.6 . . ?
C12 C13 C8 120.8(3) . . ?
C12 C13 H13 119.6 . . ?
C8 C13 H13 119.6 . . ?
O3 C14 C15 107.6(3) . . ?
O3 C14 H14A 110.2 . . ?
C15 C14 H14A 110.2 . . ?
O3 C14 H14B 110.2 . . ?
C15 C14 H14B 110.2 . . ?
H14A C14 H14B 108.5 . . ?
C14 C15 H15A 109.5 . . ?
C14 C15 H15B 109.5 . . ?
H15A C15 H15B 109.5 . . ?
C14 C15 H15C 109.5 . . ?
H15A C15 H15C 109.5 . . ?
H15B C15 H15C 109.5 . . ?
N3 C16 N4 106.9(2) . . ?
N3 C16 C23 127.4(3) . . ?
N4 C16 C23 125.7(3) . . ?
N4 C17 C18 106.6(3) . . ?
N4 C17 C19 109.5(3) . . ?
C18 C17 C19 110.9(3) . . ?
N4 C17 C20 100.8(2) . . ?
C18 C17 C20 113.8(3) . . ?
C19 C17 C20 114.4(3) . . ?
C17 C18 H18A 109.5 . . ?
C17 C18 H18B 109.5 . . ?
H18A C18 H18B 109.5 . . ?
C17 C18 H18C 109.5 . . ?
H18A C18 H18C 109.5 . . ?
H18B C18 H18C 109.5 . . ?
C17 C19 H19A 109.5 . . ?
C17 C19 H19B 109.5 . . ?
H19A C19 H19B 109.5 . . ?
C17 C19 H19C 109.5 . . ?
H19A C19 H19C 109.5 . . ?
H19B C19 H19C 109.5 . . ?
N3 C20 C21 110.2(2) . . ?
N3 C20 C22 105.3(2) . . ?
C21 C20 C22 110.7(3) . . ?
N3 C20 C17 99.7(2) . . ?
C21 C20 C17 115.4(3) . . ?
C22 C20 C17 114.3(3) . . ?
C20 C21 H21A 109.5 . . ?
C20 C21 H21B 109.5 . . ?
H21A C21 H21B 109.5 . . ?
C20 C21 H21C 109.5 . . ?
H21A C21 H21C 109.5 . . ?
H21B C21 H21C 109.5 . . ?
C20 C22 H22A 109.5 . . ?
C20 C22 H22B 109.5 . . ?
H22A C22 H22B 109.5 . . ?
C20 C22 H22C 109.5 . . ?
H22A C22 H22C 109.5 . . ?
H22B C22 H22C 109.5 . . ?
C28 C23 C24 118.5(2) . . ?
C28 C23 C16 121.9(3) . . ?
C24 C23 C16 119.5(3) . . ?
C25 C24 C23 120.3(3) . . ?
C25 C24 H24 119.8 . . ?
C23 C24 H24 119.8 . . ?
C24 C25 C26 121.0(3) . . ?
C24 C25 H25 119.5 . . ?
C26 C25 H25 119.5 . . ?
O6 C26 C25 115.4(3) . . ?
O6 C26 C27 125.2(3) . . ?
C25 C26 C27 119.4(3) . . ?
C26 C27 C28 120.0(3) . . ?
C26 C27 H27 120.0 . . ?
C28 C27 H27 120.0 . . ?
C23 C28 C27 120.7(3) . . ?
C23 C28 H28 119.7 . . ?
C27 C28 H28 119.7 . . ?
O6 C29 C30 107.8(4) . . ?
O6 C29 H29A 110.1 . . ?
C30 C29 H29A 110.1 . . ?
O6 C29 H29B 110.1 . . ?
C30 C29 H29B 110.1 . . ?
H29A C29 H29B 108.5 . . ?
C29 C30 H30A 109.5 . . ?
C29 C30 H30B 109.5 . . ?
H30A C30 H30B 109.5 . . ?
C29 C30 H30C 109.5 . . ?
H30A C30 H30C 109.5 . . ?
H30B C30 H30C 109.5 . . ?
F3' C31 F1' 107.7(4) . . ?
F3' C31 F3 74.3(4) . . ?
F1' C31 F3 130.1(5) . . ?
F3' C31 F2 130.5(4) . . ?
F1' C31 F2 30.3(3) . . ?
F3 C31 F2 111.1(4) . . ?
F3' C31 F2' 112.1(5) . . ?
F1' C31 F2' 101.0(5) . . ?
F3 C31 F2' 41.6(4) . . ?
F2 C31 F2' 73.7(4) . . ?
F3' C31 F1 35.6(3) . . ?
F1' C31 F1 74.5(4) . . ?
F3 C31 F1 105.4(4) . . ?
F2 C31 F1 102.5(3) . . ?
F2' C31 F1 132.1(4) . . ?
F3' C31 C32 110.0(4) . . ?
F1' C31 C32 111.7(4) . . ?
F3 C31 C32 113.9(3) . . ?
F2 C31 C32 111.4(3) . . ?
F2' C31 C32 113.9(3) . . ?
F1 C31 C32 111.8(3) . . ?
O7 C32 C33 128.2(3) . . ?
O7 C32 C31 114.3(2) . . ?
C33 C32 C31 117.6(2) . . ?
C34 C33 C32 122.1(3) . . ?
C34 C33 H33 119.0 . . ?
C32 C33 H33 119.0 . . ?
O8 C34 C33 127.9(2) . . ?
O8 C34 C35 113.6(3) . . ?
C33 C34 C35 118.5(3) . . ?
F6 C35 F5 107.3(3) . . ?
F6 C35 F4 106.9(3) . . ?
F5 C35 F4 106.1(3) . . ?
F6 C35 C34 113.7(3) . . ?
F5 C35 C34 112.5(3) . . ?
F4 C35 C34 110.0(3) . . ?
F9 C36 F7 106.6(3) . . ?
F9 C36 F8 105.9(3) . . ?
F7 C36 F8 106.7(3) . . ?
F9 C36 C37 111.0(3) . . ?
F7 C36 C37 112.5(3) . . ?
F8 C36 C37 113.8(3) . . ?
O9 C37 C38 128.2(3) . . ?
O9 C37 C36 113.2(2) . . ?
C38 C37 C36 118.6(3) . . ?
C37 C38 C39 122.2(3) . . ?
C37 C38 H38 118.9 . . ?
C39 C38 H38 118.9 . . ?
O10 C39 C38 127.9(3) . . ?
O10 C39 C40 113.7(3) . . ?
C38 C39 C40 118.3(3) . . ?
F11 C40 F12 108.8(4) . . ?
F11 C40 F10' 128.0(4) . . ?
F12 C40 F10' 32.7(5) . . ?
F11 C40 F11' 43.9(5) . . ?
F12 C40 F11' 131.0(5) . . ?
F10' C40 F11' 122.4(6) . . ?
F11 C40 F10 104.9(4) . . ?
F12 C40 F10 106.6(4) . . ?
F10' C40 F10 75.7(5) . . ?
F11' C40 F10 62.8(5) . . ?
F11 C40 F12' 51.9(5) . . ?
F12 C40 F12' 66.1(6) . . ?
F10' C40 F12' 97.5(7) . . ?
F11' C40 F12' 94.8(7) . . ?
F10 C40 F12' 144.5(4) . . ?
F11 C40 C39 112.3(4) . . ?
F12 C40 C39 113.0(3) . . ?
F10' C40 C39 115.8(4) . . ?
F11' C40 C39 115.3(5) . . ?
F10 C40 C39 110.6(3) . . ?
F12' C40 C39 103.7(4) . . ?
F15 C41 F14' 132.9(5) . . ?
F15 C41 F13' 61.0(5) . . ?
F14' C41 F13' 107.4(5) . . ?
F15 C41 F14 110.9(4) . . ?
F14' C41 F14 36.8(4) . . ?
F13' C41 F14 127.9(4) . . ?
F15 C41 F13 108.4(4) . . ?
F14' C41 F13 68.8(5) . . ?
F13' C41 F13 48.3(4) . . ?
F14 C41 F13 103.7(4) . . ?
F15 C41 F15' 49.8(5) . . ?
F14' C41 F15' 101.5(6) . . ?
F13' C41 F15' 105.9(6) . . ?
F14 C41 F15' 66.9(5) . . ?
F13 C41 F15' 140.9(4) . . ?
F15 C41 C42 111.9(3) . . ?
F14' C41 C42 113.2(4) . . ?
F13' C41 C42 117.7(4) . . ?
F14 C41 C42 112.7(3) . . ?
F13 C41 C42 108.8(3) . . ?
F15' C41 C42 109.7(4) . . ?
O11 C42 C43 127.8(2) . . ?
O11 C42 C41 113.7(2) . . ?
C43 C42 C41 118.5(3) . . ?
C42 C43 C44 121.6(3) . . ?
C42 C43 H43 119.2 . . ?
C44 C43 H43 119.2 . . ?
O12 C44 C43 129.0(3) . . ?
O12 C44 C45 113.8(2) . . ?
C43 C44 C45 117.2(3) . . ?
F16 C45 F18 110.0(3) . . ?
F16 C45 F17' 125.4(4) . . ?
F18 C45 F17' 74.6(5) . . ?
F16 C45 F18' 78.0(4) . . ?
F18 C45 F18' 36.1(4) . . ?
F17' C45 F18' 106.6(5) . . ?
F16 C45 F16' 26.1(3) . . ?
F18 C45 F16' 130.7(4) . . ?
F17' C45 F16' 110.5(5) . . ?
F18' C45 F16' 103.1(5) . . ?
F16 C45 F17 105.5(4) . . ?
F18 C45 F17 106.8(4) . . ?
F17' C45 F17 33.3(4) . . ?
F18' C45 F17 133.2(4) . . ?
F16' C45 F17 83.1(4) . . ?
F16 C45 C44 113.7(3) . . ?
F18 C45 C44 109.7(3) . . ?
F17' C45 C44 115.1(3) . . ?
F18' C45 C44 109.7(4) . . ?
F16' C45 C44 111.1(4) . . ?
F17 C45 C44 110.8(3) . . ?
O1 N1 C1 125.98(19) . . ?
O1 N1 C5 120.6(2) . . ?
C1 N1 C5 112.7(2) . . ?
O2 N2 C1 125.1(2) . . ?
O2 N2 C2 122.1(2) . . ?
C1 N2 C2 112.3(2) . . ?
O4 N3 C16 125.8(2) . . ?
O4 N3 C20 119.6(2) . . ?
C16 N3 C20 113.5(2) . . ?
O5 N4 C16 125.4(2) . . ?
O5 N4 C17 121.5(2) . . ?
C16 N4 C17 112.7(2) . . ?
N1 O1 Tb1 135.50(16) . . ?
C11 O3 C14 117.9(3) . . ?
N3 O4 Tb1 138.70(17) . . ?
C26 O6 C29 119.2(3) . . ?
C32 O7 Tb1 132.87(17) . . ?
C34 O8 Tb1 134.65(17) . . ?
C37 O9 Tb1 133.26(16) . . ?
C39 O10 Tb1 133.54(18) . . ?
C42 O11 Tb1 134.60(16) . . ?
C44 O12 Tb1 132.24(16) . . ?

loop_
_geom_bond_atom_site_label_1
_geom_bond_atom_site_label_2
_geom_bond_distance
_geom_bond_site_symmetry_2
_geom_bond_publ_flag
Tb1 O4 2.314(2) . ?
Tb1 O8 2.334(2) . ?
Tb1 O11 2.339(2) . ?
Tb1 O9 2.349(2) . ?
Tb1 O10 2.356(2) . ?
Tb1 O1 2.357(2) . ?
Tb1 O12 2.3814(18) . ?
Tb1 O7 2.385(2) . ?
F1 C31 1.328(5) . ?
F2 C31 1.317(5) . ?
F3 C31 1.311(4) . ?
F1' C31 1.311(5) . ?
F2' C31 1.327(5) . ?
F3' C31 1.272(7) . ?
F4 C35 1.312(4) . ?
F5 C35 1.308(4) . ?
F6 C35 1.305(4) . ?
F7 C36 1.303(4) . ?
F8 C36 1.310(4) . ?
F9 C36 1.298(5) . ?
F10 C40 1.355(6) . ?
F11 C40 1.280(5) . ?
F12 C40 1.290(5) . ?
F10' C40 1.291(7) . ?
F11' C40 1.298(7) . ?
F12' C40 1.390(7) . ?
F13 C41 1.328(5) . ?
F14 C41 1.308(5) . ?
F15 C41 1.275(5) . ?
F13' C41 1.304(6) . ?
F14' C41 1.303(6) . ?
F15' C41 1.351(7) . ?
F16 C45 1.294(5) . ?
F17 C45 1.357(5) . ?
F18 C45 1.302(5) . ?
F16' C45 1.327(6) . ?
F17' C45 1.305(6) . ?
F18' C45 1.323(7) . ?
C1 N1 1.326(3) . ?
C1 N2 1.365(3) . ?
C1 C8 1.447(3) . ?
C2 N2 1.493(4) . ?
C2 C4 1.516(5) . ?
C2 C3 1.517(5) . ?
C2 C5 1.531(4) . ?
C3 H3A 0.9600 . ?
C3 H3B 0.9600 . ?
C3 H3C 0.9600 . ?
C4 H4A 0.9600 . ?
C4 H4B 0.9600 . ?
C4 H4C 0.9600 . ?
C5 N1 1.498(3) . ?
C5 C6 1.512(4) . ?
C5 C7 1.521(5) . ?
C6 H6A 0.9600 . ?
C6 H6B 0.9600 . ?
C6 H6C 0.9600 . ?
C7 H7A 0.9600 . ?
C7 H7B 0.9600 . ?
C7 H7C 0.9600 . ?
C8 C9 1.379(4) . ?
C8 C13 1.391(4) . ?
C9 C10 1.384(4) . ?
C9 H9 0.9300 . ?
C10 C11 1.366(4) . ?
C10 H10 0.9300 . ?
C11 O3 1.358(3) . ?
C11 C12 1.378(5) . ?
C12 C13 1.361(4) . ?
C12 H12 0.9300 . ?
C13 H13 0.9300 . ?
C14 O3 1.405(5) . ?
C14 C15 1.494(5) . ?
C14 H14A 0.9700 . ?
C14 H14B 0.9700 . ?
C15 H15A 0.9600 . ?
C15 H15B 0.9600 . ?
C15 H15C 0.9600 . ?
C16 N3 1.329(3) . ?
C16 N4 1.363(4) . ?
C16 C23 1.443(3) . ?
C17 N4 1.486(3) . ?
C17 C18 1.510(5) . ?
C17 C19 1.518(5) . ?
C17 C20 1.551(5) . ?
C18 H18A 0.9600 . ?
C18 H18B 0.9600 . ?
C18 H18C 0.9600 . ?
C19 H19A 0.9600 . ?
C19 H19B 0.9600 . ?
C19 H19C 0.9600 . ?
C20 N3 1.492(3) . ?
C20 C21 1.509(4) . ?
C20 C22 1.517(5) . ?
C21 H21A 0.9600 . ?
C21 H21B 0.9600 . ?
C21 H21C 0.9600 . ?
C22 H22A 0.9600 . ?
C22 H22B 0.9600 . ?
C22 H22C 0.9600 . ?
C23 C28 1.377(4) . ?
C23 C24 1.390(4) . ?
C24 C25 1.365(4) . ?
C24 H24 0.9300 . ?
C25 C26 1.368(5) . ?
C25 H25 0.9300 . ?
C26 O6 1.367(4) . ?
C26 C27 1.374(5) . ?
C27 C28 1.384(4) . ?
C27 H27 0.9300 . ?
C28 H28 0.9300 . ?
C29 O6 1.400(5) . ?
C29 C30 1.466(6) . ?
C29 H29A 0.9700 . ?
C29 H29B 0.9700 . ?
C30 H30A 0.9600 . ?
C30 H30B 0.9600 . ?
C30 H30C 0.9600 . ?
C31 C32 1.520(5) . ?
C32 O7 1.230(3) . ?
C32 C33 1.387(4) . ?
C33 C34 1.367(4) . ?
C33 H33 0.9300 . ?
C34 O8 1.245(3) . ?
C34 C35 1.535(4) . ?
C36 C37 1.513(4) . ?
C37 O9 1.239(3) . ?
C37 C38 1.373(4) . ?
C38 C39 1.376(4) . ?
C38 H38 0.9300 . ?
C39 O10 1.229(4) . ?
C39 C40 1.529(4) . ?
C41 C42 1.524(4) . ?
C42 O11 1.246(4) . ?
C42 C43 1.370(4) . ?
C43 C44 1.371(4) . ?
C43 H43 0.9300 . ?
C44 O12 1.234(3) . ?
C44 C45 1.531(4) . ?
N1 O1 1.289(3) . ?
N2 O2 1.264(3) . ?
N3 O4 1.295(3) . ?
N4 O5 1.263(3) . ?

loop_
_geom_torsion_atom_site_label_1
_geom_torsion_atom_site_label_2
_geom_torsion_atom_site_label_3
_geom_torsion_atom_site_label_4
_geom_torsion
_geom_torsion_site_symmetry_1
_geom_torsion_site_symmetry_2
_geom_torsion_site_symmetry_3
_geom_torsion_site_symmetry_4
_geom_torsion_publ_flag
N2 C2 C5 N1 -25.9(3) . . . . ?
C4 C2 C5 N1 -143.0(3) . . . . ?
C3 C2 C5 N1 87.1(3) . . . . ?
N2 C2 C5 C6 -144.7(3) . . . . ?
C4 C2 C5 C6 98.2(3) . . . . ?
C3 C2 C5 C6 -31.7(4) . . . . ?
N2 C2 C5 C7 85.7(3) . . . . ?
C4 C2 C5 C7 -31.4(3) . . . . ?
C3 C2 C5 C7 -161.2(3) . . . . ?
N1 C1 C8 C9 155.6(3) . . . . ?
N2 C1 C8 C9 -28.5(5) . . . . ?
N1 C1 C8 C13 -26.4(5) . . . . ?
N2 C1 C8 C13 149.5(3) . . . . ?
C13 C8 C9 C10 0.8(5) . . . . ?
C1 C8 C9 C10 178.8(3) . . . . ?
C8 C9 C10 C11 -1.9(5) . . . . ?
C9 C10 C11 O3 -179.3(3) . . . . ?
C9 C10 C11 C12 1.6(5) . . . . ?
O3 C11 C12 C13 -179.4(3) . . . . ?
C10 C11 C12 C13 -0.2(6) . . . . ?
C11 C12 C13 C8 -0.8(5) . . . . ?
C9 C8 C13 C12 0.5(5) . . . . ?
C1 C8 C13 C12 -177.5(3) . . . . ?
N4 C17 C20 N3 -23.0(3) . . . . ?
C18 C17 C20 N3 90.7(3) . . . . ?
C19 C17 C20 N3 -140.4(3) . . . . ?
N4 C17 C20 C21 -141.0(3) . . . . ?
C18 C17 C20 C21 -27.4(3) . . . . ?
C19 C17 C20 C21 101.6(3) . . . . ?
N4 C17 C20 C22 88.9(3) . . . . ?
C18 C17 C20 C22 -157.5(2) . . . . ?
C19 C17 C20 C22 -28.5(3) . . . . ?
N3 C16 C23 C28 154.9(3) . . . . ?
N4 C16 C23 C28 -28.4(5) . . . . ?
N3 C16 C23 C24 -27.8(5) . . . . ?
N4 C16 C23 C24 148.9(3) . . . . ?
C28 C23 C24 C25 -0.8(5) . . . . ?
C16 C23 C24 C25 -178.2(3) . . . . ?
C23 C24 C25 C26 -1.2(5) . . . . ?
C24 C25 C26 O6 -177.3(3) . . . . ?
C24 C25 C26 C27 2.7(6) . . . . ?
O6 C26 C27 C28 177.9(4) . . . . ?
C25 C26 C27 C28 -2.2(6) . . . . ?
C24 C23 C28 C27 1.3(5) . . . . ?
C16 C23 C28 C27 178.6(3) . . . . ?
C26 C27 C28 C23 0.2(6) . . . . ?
F3' C31 C32 O7 -77.6(4) . . . . ?
F1' C31 C32 O7 42.0(5) . . . . ?
F3 C31 C32 O7 -158.7(4) . . . . ?
F2 C31 C32 O7 74.6(4) . . . . ?
F2' C31 C32 O7 155.6(4) . . . . ?
F1 C31 C32 O7 -39.4(4) . . . . ?
F3' C31 C32 C33 102.7(4) . . . . ?
F1' C31 C32 C33 -137.7(4) . . . . ?
F3 C31 C32 C33 21.6(5) . . . . ?
F2 C31 C32 C33 -105.1(3) . . . . ?
F2' C31 C32 C33 -24.1(5) . . . . ?
F1 C31 C32 C33 140.9(3) . . . . ?
O7 C32 C33 C34 0.3(5) . . . . ?
C31 C32 C33 C34 180.0(3) . . . . ?
C32 C33 C34 O8 0.6(5) . . . . ?
C32 C33 C34 C35 179.5(3) . . . . ?
O8 C34 C35 F6 -162.5(3) . . . . ?
C33 C34 C35 F6 18.5(4) . . . . ?
O8 C34 C35 F5 -40.2(4) . . . . ?
C33 C34 C35 F5 140.7(3) . . . . ?
O8 C34 C35 F4 77.8(4) . . . . ?
C33 C34 C35 F4 -101.3(4) . . . . ?
F9 C36 C37 O9 72.2(3) . . . . ?
F7 C36 C37 O9 -47.1(4) . . . . ?
F8 C36 C37 O9 -168.5(3) . . . . ?
F9 C36 C37 C38 -107.9(4) . . . . ?
F7 C36 C37 C38 132.9(4) . . . . ?
F8 C36 C37 C38 11.4(5) . . . . ?
O9 C37 C38 C39 2.3(6) . . . . ?
C36 C37 C38 C39 -177.6(3) . . . . ?
C37 C38 C39 O10 -1.9(6) . . . . ?
C37 C38 C39 C40 178.8(3) . . . . ?
O10 C39 C40 F11 -76.1(5) . . . . ?
C38 C39 C40 F11 103.3(4) . . . . ?
O10 C39 C40 F12 160.3(4) . . . . ?
C38 C39 C40 F12 -20.4(6) . . . . ?
O10 C39 C40 F10' 124.3(6) . . . . ?
C38 C39 C40 F10' -56.3(7) . . . . ?
O10 C39 C40 F11' -28.0(7) . . . . ?
C38 C39 C40 F11' 151.4(6) . . . . ?
O10 C39 C40 F10 40.8(5) . . . . ?
C38 C39 C40 F10 -139.9(4) . . . . ?
O10 C39 C40 F12' -130.2(6) . . . . ?
C38 C39 C40 F12' 49.2(6) . . . . ?
F15 C41 C42 O11 73.9(4) . . . . ?
F14' C41 C42 O11 -120.1(5) . . . . ?
F13' C41 C42 O11 6.2(7) . . . . ?
F14 C41 C42 O11 -160.3(4) . . . . ?
F13 C41 C42 O11 -45.8(4) . . . . ?
F15' C41 C42 O11 127.3(5) . . . . ?
F15 C41 C42 C43 -104.6(4) . . . . ?
F14' C41 C42 C43 61.4(6) . . . . ?
F13' C41 C42 C43 -172.2(6) . . . . ?
F14 C41 C42 C43 21.3(5) . . . . ?
F13 C41 C42 C43 135.7(4) . . . . ?
F15' C41 C42 C43 -51.1(6) . . . . ?
O11 C42 C43 C44 2.1(6) . . . . ?
C41 C42 C43 C44 -179.7(3) . . . . ?
C42 C43 C44 O12 1.0(6) . . . . ?
C42 C43 C44 C45 -178.6(3) . . . . ?
O12 C44 C45 F16 31.2(5) . . . . ?
C43 C44 C45 F16 -149.1(4) . . . . ?
O12 C44 C45 F18 -92.4(4) . . . . ?
C43 C44 C45 F18 87.2(4) . . . . ?
O12 C44 C45 F17' -174.1(5) . . . . ?
C43 C44 C45 F17' 5.5(6) . . . . ?
O12 C44 C45 F18' -54.0(5) . . . . ?
C43 C44 C45 F18' 125.7(5) . . . . ?
O12 C44 C45 F16' 59.3(4) . . . . ?
C43 C44 C45 F16' -121.0(4) . . . . ?
O12 C44 C45 F17 149.9(3) . . . . ?
C43 C44 C45 F17 -30.5(5) . . . . ?
N2 C1 N1 O1 176.5(2) . . . . ?
C8 C1 N1 O1 -7.0(5) . . . . ?
N2 C1 N1 C5 -13.5(3) . . . . ?
C8 C1 N1 C5 163.1(3) . . . . ?
C6 C5 N1 O1 -41.2(3) . . . . ?
C7 C5 N1 O1 78.1(3) . . . . ?
C2 C5 N1 O1 -163.2(2) . . . . ?
C6 C5 N1 C1 148.2(3) . . . . ?
C7 C5 N1 C1 -92.6(3) . . . . ?
C2 C5 N1 C1 26.2(3) . . . . ?
N1 C1 N2 O2 -178.3(3) . . . . ?
C8 C1 N2 O2 5.2(5) . . . . ?
N1 C1 N2 C2 -6.0(4) . . . . ?
C8 C1 N2 C2 177.4(3) . . . . ?
C4 C2 N2 O2 -44.6(4) . . . . ?
C3 C2 N2 O2 75.8(4) . . . . ?
C5 C2 N2 O2 -166.0(3) . . . . ?
C4 C2 N2 C1 142.9(3) . . . . ?
C3 C2 N2 C1 -96.7(3) . . . . ?
C5 C2 N2 C1 21.5(3) . . . . ?
N4 C16 N3 O4 179.2(2) . . . . ?
C23 C16 N3 O4 -3.6(5) . . . . ?
N4 C16 N3 C20 -12.8(3) . . . . ?
C23 C16 N3 C20 164.4(3) . . . . ?
C21 C20 N3 O4 -45.8(4) . . . . ?
C22 C20 N3 O4 73.7(3) . . . . ?
C17 C20 N3 O4 -167.6(2) . . . . ?
C21 C20 N3 C16 145.3(3) . . . . ?
C22 C20 N3 C16 -95.2(3) . . . . ?
C17 C20 N3 C16 23.5(3) . . . . ?
N3 C16 N4 O5 -178.4(3) . . . . ?
C23 C16 N4 O5 4.3(5) . . . . ?
N3 C16 N4 C17 -4.9(3) . . . . ?
C23 C16 N4 C17 177.9(3) . . . . ?
C18 C17 N4 O5 73.5(4) . . . . ?
C19 C17 N4 O5 -46.5(4) . . . . ?
C20 C17 N4 O5 -167.4(3) . . . . ?
C18 C17 N4 C16 -100.3(3) . . . . ?
C19 C17 N4 C16 139.7(3) . . . . ?
C20 C17 N4 C16 18.8(3) . . . . ?
C1 N1 O1 Tb1 -81.0(3) . . . . ?
C5 N1 O1 Tb1 109.7(2) . . . . ?
O4 Tb1 O1 N1 -159.93(17) . . . . ?
O8 Tb1 O1 N1 -53.8(2) . . . . ?
O11 Tb1 O1 N1 86.7(2) . . . . ?
O9 Tb1 O1 N1 -129.1(2) . . . . ?
O10 Tb1 O1 N1 154.5(2) . . . . ?
O12 Tb1 O1 N1 19.71(19) . . . . ?
O7 Tb1 O1 N1 4.3(2) . . . . ?
C10 C11 O3 C14 1.4(6) . . . . ?
C12 C11 O3 C14 -179.4(4) . . . . ?
C15 C14 O3 C11 178.6(4) . . . . ?
C16 N3 O4 Tb1 -84.4(3) . . . . ?
C20 N3 O4 Tb1 108.3(3) . . . . ?
O8 Tb1 O4 N3 84.9(2) . . . . ?
O11 Tb1 O4 N3 -55.9(2) . . . . ?
O9 Tb1 O4 N3 156.2(2) . . . . ?
O10 Tb1 O4 N3 -127.3(2) . . . . ?
O1 Tb1 O4 N3 -172.51(18) . . . . ?
O12 Tb1 O4 N3 8.1(3) . . . . ?
O7 Tb1 O4 N3 16.5(2) . . . . ?
C25 C26 O6 C29 169.2(4) . . . . ?
C27 C26 O6 C29 -10.8(6) . . . . ?
C30 C29 O6 C26 -162.8(4) . . . . ?
C33 C32 O7 Tb1 -10.7(5) . . . . ?
C31 C32 O7 Tb1 169.63(19) . . . . ?
O4 Tb1 O7 C32 119.3(3) . . . . ?
O8 Tb1 O7 C32 12.7(2) . . . . ?
O11 Tb1 O7 C32 -141.3(3) . . . . ?
O9 Tb1 O7 C32 69.5(3) . . . . ?
O10 Tb1 O7 C32 170.8(2) . . . . ?
O1 Tb1 O7 C32 -50.0(3) . . . . ?
O12 Tb1 O7 C32 -65.5(3) . . . . ?
C33 C34 O8 Tb1 9.4(5) . . . . ?
C35 C34 O8 Tb1 -169.5(2) . . . . ?
O4 Tb1 O8 C34 -80.9(3) . . . . ?
O11 Tb1 O8 C34 27.2(3) . . . . ?
O9 Tb1 O8 C34 -148.4(3) . . . . ?
O10 Tb1 O8 C34 -160.8(2) . . . . ?
O1 Tb1 O8 C34 138.5(3) . . . . ?
O12 Tb1 O8 C34 65.0(3) . . . . ?
O7 Tb1 O8 C34 -12.2(3) . . . . ?
C38 C37 O9 Tb1 9.4(5) . . . . ?
C36 C37 O9 Tb1 -170.7(2) . . . . ?
O4 Tb1 O9 C37 67.7(3) . . . . ?
O8 Tb1 O9 C37 173.7(3) . . . . ?
O11 Tb1 O9 C37 -1.3(3) . . . . ?
O10 Tb1 O9 C37 -13.1(3) . . . . ?
O1 Tb1 O9 C37 -91.7(3) . . . . ?
O12 Tb1 O9 C37 -137.1(2) . . . . ?
O7 Tb1 O9 C37 118.2(3) . . . . ?
C38 C39 O10 Tb1 -10.1(5) . . . . ?
C40 C39 O10 Tb1 169.2(2) . . . . ?
O4 Tb1 O10 C39 -60.8(3) . . . . ?
O8 Tb1 O10 C39 26.0(3) . . . . ?
O11 Tb1 O10 C39 -159.6(3) . . . . ?
O9 Tb1 O10 C39 13.5(3) . . . . ?
O1 Tb1 O10 C39 90.6(3) . . . . ?
O12 Tb1 O10 C39 147.8(3) . . . . ?
O7 Tb1 O10 C39 -111.2(3) . . . . ?
C43 C42 O11 Tb1 9.1(5) . . . . ?
C41 C42 O11 Tb1 -169.2(2) . . . . ?
O4 Tb1 O11 C42 134.8(3) . . . . ?
O8 Tb1 O11 C42 24.6(3) . . . . ?
O9 Tb1 O11 C42 -162.8(3) . . . . ?
O10 Tb1 O11 C42 -151.0(3) . . . . ?
O1 Tb1 O11 C42 -81.9(3) . . . . ?
O12 Tb1 O11 C42 -13.6(3) . . . . ?
O7 Tb1 O11 C42 63.6(3) . . . . ?
C43 C44 O12 Tb1 -14.4(5) . . . . ?
C45 C44 O12 Tb1 165.2(2) . . . . ?
O4 Tb1 O12 C44 -54.3(3) . . . . ?
O8 Tb1 O12 C44 -138.9(3) . . . . ?
O11 Tb1 O12 C44 15.9(2) . . . . ?
O9 Tb1 O12 C44 171.4(2) . . . . ?
O10 Tb1 O12 C44 68.7(3) . . . . ?
O1 Tb1 O12 C44 126.2(3) . . . . ?
O7 Tb1 O12 C44 -62.6(2) . . . . ?
